data_4106425
loop_
_publ_author_name
'Badr El Aroussi'
'Soumaila Zebret'
'C\'eline Besnard'
'Philippe Perrottet'
'Josef Hamacek'

_publ_contact_author_address
;
Departement of Inorganic Analytical Chemistry
University of Geneva
30 quai E. Ansermet
Geneva 4
CH-1211
SWITZERLAND
;
_publ_contact_author_email Josef.Hamacek@unige.ch
_publ_contact_author_name 'Dr Josef Hamacek'
_publ_section_title
;
 Rational Design of a Ternary Supramolecular System: Self-Assembly of
 Pentanuclear Lanthanide Helicates
;
_journal_name_full 'Journal of the American Chemical Society'
_journal_page_first 10764
_journal_page_last 10767
_journal_paper_doi 10.1021/ja204474v
_journal_volume 133
_journal_year 2011
_chemical_formula_sum 'C36 H39.5 N6.5 O4'
_chemical_formula_weight 627.24
_chemical_name_systematic
; 
 ? 
;
_space_group_IT_number 2
_symmetry_space_group_name_Hall '-P 1'
_symmetry_space_group_name_H-M 'P -1'
_atom_sites_solution_hydrogens geom
_atom_sites_solution_primary direct
_atom_sites_solution_secondary difmap
_audit_creation_method SHELXL-97
_cell_angle_alpha 65.38(3)
_cell_angle_beta 75.41(3)
_cell_angle_gamma 81.08(3)
_cell_formula_units_Z 4
_cell_length_a 11.095(2)
_cell_length_b 17.500(4)
_cell_length_c 19.417(4)
_cell_measurement_temperature 200(2)
_cell_volume 3311.4(15)
_computing_structure_refinement 'SHELXL-97 (Sheldrick, 2008)'
_computing_structure_solution 'SHELXS-97 (Sheldrick, 2008)'
_diffrn_ambient_temperature 200(2)
_diffrn_measured_fraction_theta_full 0.965
_diffrn_measured_fraction_theta_max 0.965
_diffrn_radiation_monochromator graphite
_diffrn_radiation_source 'fine-focus sealed tube'
_diffrn_radiation_type MoK\a
_diffrn_radiation_wavelength 0.71073
_diffrn_reflns_av_R_equivalents 0.0420
_diffrn_reflns_av_sigmaI/netI 0.0375
_diffrn_reflns_limit_h_max 13
_diffrn_reflns_limit_h_min -13
_diffrn_reflns_limit_k_max 21
_diffrn_reflns_limit_k_min -20
_diffrn_reflns_limit_l_max 24
_diffrn_reflns_limit_l_min -22
_diffrn_reflns_number 28941
_diffrn_reflns_theta_full 26.27
_diffrn_reflns_theta_max 26.27
_diffrn_reflns_theta_min 2.06
_exptl_absorpt_coefficient_mu 0.084
_exptl_absorpt_correction_type none
_exptl_crystal_colour colourless
_exptl_crystal_density_diffrn 1.258
_exptl_crystal_F_000 1332
_exptl_crystal_size_max 0.4
_exptl_crystal_size_mid 0.3
_exptl_crystal_size_min 0.2
_refine_diff_density_max 0.590
_refine_diff_density_min -0.226
_refine_diff_density_rms 0.035
_refine_ls_extinction_method none
_refine_ls_goodness_of_fit_ref 1.050
_refine_ls_hydrogen_treatment constr
_refine_ls_matrix_type full
_refine_ls_number_parameters 847
_refine_ls_number_reflns 12910
_refine_ls_number_restraints 0
_refine_ls_restrained_S_all 1.050
_refine_ls_R_factor_all 0.0631
_refine_ls_R_factor_gt 0.0485
_refine_ls_shift/su_max 0.000
_refine_ls_shift/su_mean 0.000
_refine_ls_structure_factor_coef Fsqd
_refine_ls_weighting_details 'calc w=1/[\s^2^(Fo^2^)+(0.0496P)^2^+1.1287P] where P=(Fo^2^+2Fc^2^)/3'
_refine_ls_weighting_scheme calc
_refine_ls_wR_factor_gt 0.1128
_refine_ls_wR_factor_ref 0.1205
_reflns_number_gt 10510
_reflns_number_total 12910
_reflns_threshold_expression >2sigma(I)
_cod_data_source_file ja204474v_si_003.cif
_cod_data_source_block zs007_200
_cod_original_formula_sum 'C36 H39.50 N6.50 O4'
_cod_database_code 4106425

loop_
_symmetry_equiv_pos_as_xyz
'x, y, z'
'-x, -y, -z'

loop_
_atom_site_label
_atom_site_type_symbol
_atom_site_fract_x
_atom_site_fract_y
_atom_site_fract_z
_atom_site_U_iso_or_equiv
_atom_site_adp_type
_atom_site_occupancy
_atom_site_symmetry_multiplicity
_atom_site_calc_flag
_atom_site_refinement_flags
O2C O 0.43479(11) 0.45476(8) 0.45216(8) 0.0439(3) Uani 1 1 d .
O3C O 1.02340(11) 0.46007(7) 0.22920(7) 0.0425(3) Uani 1 1 d .
N16C N 0.53622(12) 0.34204(8) 0.42719(8) 0.0317(3) Uani 1 1 d .
H16B H 0.6039 0.3285 0.3985 0.038 Uiso 1 1 calc R
N1C N 0.74629(12) 0.42322(8) 0.36169(7) 0.0279(3) Uani 1 1 d .
C20C C 0.29545(14) 0.14261(10) 0.55455(9) 0.0308(3) Uani 1 1 d .
C19C C 0.26172(15) 0.22067(11) 0.55807(10) 0.0345(4) Uani 1 1 d .
H19B H 0.1844 0.2280 0.5901 0.041 Uiso 1 1 calc R
C21C C 0.40979(15) 0.13451(10) 0.50713(9) 0.0337(3) Uani 1 1 d .
H21B H 0.4359 0.0817 0.5036 0.040 Uiso 1 1 calc R
C18C C 0.33702(15) 0.28864(11) 0.51645(10) 0.0351(4) Uani 1 1 d .
H18B H 0.3108 0.3415 0.5199 0.042 Uiso 1 1 calc R
C22C C 0.48593(15) 0.20072(10) 0.46538(9) 0.0316(3) Uani 1 1 d .
H22B H 0.5630 0.1931 0.4333 0.038 Uiso 1 1 calc R
C17C C 0.45113(14) 0.27885(10) 0.46958(9) 0.0286(3) Uani 1 1 d .
C4C C 0.52792(15) 0.42095(10) 0.42453(9) 0.0315(3) Uani 1 1 d .
C5C C 0.64645(14) 0.46616(10) 0.38632(9) 0.0296(3) Uani 1 1 d .
C6C C 0.65054(16) 0.54694(10) 0.38158(10) 0.0371(4) Uani 1 1 d .
H6C H 0.5778 0.5753 0.3999 0.045 Uiso 1 1 calc R
C7C C 0.76210(17) 0.58528(11) 0.34982(11) 0.0405(4) Uani 1 1 d .
H7C H 0.7683 0.6399 0.3473 0.049 Uiso 1 1 calc R
C8C C 0.86518(16) 0.54298(10) 0.32154(10) 0.0352(4) Uani 1 1 d .
H8C H 0.9426 0.5688 0.2976 0.042 Uiso 1 1 calc R
C9C C 0.85297(14) 0.46209(9) 0.32884(8) 0.0281(3) Uani 1 1 d .
C10C C 0.96406(14) 0.41867(9) 0.29363(9) 0.0293(3) Uani 1 1 d .
O2D O 0.12750(15) 0.05977(8) 0.27315(8) 0.0535(4) Uani 1 1 d .
O3D O -0.01326(13) -0.32706(9) 0.35026(11) 0.0659(4) Uani 1 1 d .
N16D N 0.15509(13) -0.05857(8) 0.37985(8) 0.0362(3) Uani 1 1 d .
H16C H 0.1617 -0.1138 0.3964 0.043 Uiso 1 1 calc R
N1D N 0.12202(12) -0.15698(9) 0.31364(8) 0.0344(3) Uani 1 1 d .
N11D N 0.18694(14) -0.34673(10) 0.36342(9) 0.0432(4) Uani 1 1 d .
C20D C 0.19364(14) 0.03281(10) 0.54221(10) 0.0332(3) Uani 1 1 d .
C19D C 0.14493(18) 0.08419(11) 0.47777(11) 0.0427(4) Uani 1 1 d .
H19C H 0.1201 0.1410 0.4707 0.051 Uiso 1 1 calc R
C21D C 0.22765(16) -0.04996(10) 0.55076(10) 0.0365(4) Uani 1 1 d .
H21C H 0.2596 -0.0876 0.5948 0.044 Uiso 1 1 calc R
C18D C 0.13094(17) 0.05676(11) 0.42351(11) 0.0422(4) Uani 1 1 d .
H18C H 0.0964 0.0940 0.3804 0.051 Uiso 1 1 calc R
C22D C 0.21606(16) -0.07870(10) 0.49662(10) 0.0371(4) Uani 1 1 d .
H22C H 0.2414 -0.1354 0.5034 0.044 Uiso 1 1 calc R
C17D C 0.16770(15) -0.02565(10) 0.43231(10) 0.0328(3) Uani 1 1 d .
C4D C 0.13416(15) -0.01654(10) 0.30718(10) 0.0359(4) Uani 1 1 d .
C5D C 0.11842(15) -0.07402(11) 0.27044(10) 0.0354(4) Uani 1 1 d .
C6D C 0.09791(17) -0.03986(13) 0.19559(10) 0.0465(4) Uani 1 1 d .
H6D H 0.0945 0.0193 0.1669 0.056 Uiso 1 1 calc R
C7D C 0.08261(19) -0.09410(16) 0.16386(11) 0.0546(5) Uani 1 1 d .
H7D H 0.0704 -0.0727 0.1123 0.066 Uiso 1 1 calc R
C8D C 0.08515(17) -0.17900(14) 0.20710(12) 0.0491(5) Uani 1 1 d .
H8D H 0.0738 -0.2172 0.1863 0.059 Uiso 1 1 calc R
C9D C 0.10481(15) -0.20830(12) 0.28232(10) 0.0386(4) Uani 1 1 d .
C10D C 0.09014(17) -0.29968(12) 0.33456(12) 0.0436(4) Uani 1 1 d .
C14D C 0.31352(17) -0.31775(13) 0.34018(12) 0.0475(4) Uani 1 1 d .
H14E H 0.3186 -0.2649 0.2931 0.057 Uiso 1 1 calc R
H14F H 0.3728 -0.3604 0.3268 0.057 Uiso 1 1 calc R
C15D C 0.3523(2) -0.30241(14) 0.40189(13) 0.0563(5) Uani 1 1 d .
H15G H 0.4388 -0.2858 0.3839 0.084 Uiso 1 1 calc R
H15H H 0.3457 -0.3541 0.4492 0.084 Uiso 1 1 calc R
H15I H 0.2978 -0.2573 0.4128 0.084 Uiso 1 1 calc R
C12D C 0.1674(2) -0.43545(13) 0.41783(14) 0.0568(5) Uani 1 1 d .
H12E H 0.0808 -0.4398 0.4485 0.068 Uiso 1 1 calc R
H12F H 0.2245 -0.4530 0.4542 0.068 Uiso 1 1 calc R
C13D C 0.1902(3) -0.49430(16) 0.37619(19) 0.0800(8) Uani 1 1 d .
H13G H 0.1363 -0.4758 0.3386 0.120 Uiso 1 1 calc R
H13H H 0.1715 -0.5516 0.4139 0.120 Uiso 1 1 calc R
H13I H 0.2778 -0.4936 0.3491 0.120 Uiso 1 1 calc R
O2B O 0.55523(14) 0.11869(8) 0.73468(8) 0.0513(3) Uani 1 1 d .
O3B O 0.44047(13) -0.29494(9) 0.84917(9) 0.0536(4) Uani 1 1 d .
N16B N 0.57103(14) 0.01393(9) 0.85175(8) 0.0385(3) Uani 1 1 d .
H16 H 0.5646 -0.0407 0.8777 0.046 Uiso 1 1 calc R
N1B N 0.54430(12) -0.10258(9) 0.80389(8) 0.0321(3) Uani 1 1 d .
N11B N 0.61232(14) -0.28206(9) 0.88511(8) 0.0382(3) Uani 1 1 d .
C20B C 0.65199(17) 0.13710(11) 0.97894(10) 0.0389(4) Uani 1 1 d .
C19B C 0.5951(2) 0.18122(12) 0.91677(11) 0.0477(5) Uani 1 1 d .
H19 H 0.5746 0.2397 0.9033 0.057 Uiso 1 1 calc R
C21B C 0.67766(17) 0.05145(11) 0.99859(10) 0.0391(4) Uani 1 1 d .
H21 H 0.7147 0.0192 1.0420 0.047 Uiso 1 1 calc R
C18B C 0.56674(19) 0.14307(11) 0.87335(11) 0.0445(4) Uani 1 1 d .
H18 H 0.5277 0.1751 0.8308 0.053 Uiso 1 1 calc R
C22B C 0.65019(17) 0.01214(11) 0.95605(10) 0.0391(4) Uani 1 1 d .
H22 H 0.6686 -0.0467 0.9704 0.047 Uiso 1 1 calc R
C17B C 0.59603(16) 0.05778(11) 0.89267(10) 0.0357(4) Uani 1 1 d .
C4B C 0.55558(15) 0.04461(11) 0.77807(9) 0.0352(4) Uani 1 1 d .
C5B C 0.54042(14) -0.02287(11) 0.75250(9) 0.0333(3) Uani 1 1 d .
C6B C 0.52506(17) -0.00048(13) 0.67779(10) 0.0431(4) Uani 1 1 d .
H6B H 0.5241 0.0568 0.6424 0.052 Uiso 1 1 calc R
C7B C 0.5112(2) -0.06392(14) 0.65640(11) 0.0506(5) Uani 1 1 d .
H7B H 0.5012 -0.0507 0.6054 0.061 Uiso 1 1 calc R
C8B C 0.51165(18) -0.14625(13) 0.70877(11) 0.0450(4) Uani 1 1 d .
H8B H 0.4997 -0.1904 0.6952 0.054 Uiso 1 1 calc R
C9B C 0.53006(15) -0.16337(11) 0.78213(10) 0.0341(4) Uani 1 1 d .
C10B C 0.52475(16) -0.25249(11) 0.84144(10) 0.0366(4) Uani 1 1 d .
C14B C 0.72811(17) -0.24128(12) 0.86782(11) 0.0421(4) Uani 1 1 d .
H14A H 0.7361 -0.1942 0.8162 0.050 Uiso 1 1 calc R
H14B H 0.7995 -0.2824 0.8652 0.050 Uiso 1 1 calc R
C15B C 0.7352(2) -0.20770(15) 0.92659(14) 0.0643(6) Uani 1 1 d .
H15A H 0.8097 -0.1753 0.9084 0.096 Uiso 1 1 calc R
H15B H 0.7400 -0.2548 0.9762 0.096 Uiso 1 1 calc R
H15C H 0.6607 -0.1712 0.9334 0.096 Uiso 1 1 calc R
C12B C 0.5991(2) -0.36579(13) 0.94818(12) 0.0547(5) Uani 1 1 d .
H12A H 0.5093 -0.3758 0.9690 0.066 Uiso 1 1 calc R
H12B H 0.6351 -0.3671 0.9905 0.066 Uiso 1 1 calc R
C13B C 0.6621(3) -0.43614(14) 0.92358(17) 0.0740(7) Uani 1 1 d .
H13A H 0.6248 -0.4368 0.8831 0.111 Uiso 1 1 calc R
H13B H 0.6510 -0.4901 0.9683 0.111 Uiso 1 1 calc R
H13C H 0.7514 -0.4271 0.9034 0.111 Uiso 1 1 calc R
O2 O 1.27594(13) 0.29828(8) 0.87854(9) 0.0543(4) Uani 1 1 d .
O3 O 1.29550(12) 0.72274(7) 0.68852(7) 0.0412(3) Uani 1 1 d .
N16 N 1.10356(13) 0.38874(8) 0.86977(8) 0.0350(3) Uani 1 1 d .
H16A H 1.0808 0.4427 0.8514 0.042 Uiso 1 1 calc R
N1 N 1.25121(12) 0.52139(8) 0.81399(7) 0.0307(3) Uani 1 1 d .
N11 N 1.17345(12) 0.69594(8) 0.80770(7) 0.0308(3) Uani 1 1 d .
C20 C 0.79737(18) 0.23351(11) 0.98087(9) 0.0391(4) Uani 1 1 d .
C19 C 0.91783(19) 0.19901(11) 0.98318(10) 0.0432(4) Uani 1 1 d .
H19A H 0.9301 0.1402 1.0115 0.052 Uiso 1 1 calc R
C21 C 0.78372(19) 0.31934(11) 0.93788(11) 0.0449(4) Uani 1 1 d .
H21A H 0.7023 0.3449 0.9342 0.054 Uiso 1 1 calc R
C18 C 1.02175(19) 0.24688(11) 0.94569(10) 0.0413(4) Uani 1 1 d .
H18A H 1.1032 0.2208 0.9482 0.050 Uiso 1 1 calc R
C22 C 0.88504(18) 0.36871(11) 0.90034(11) 0.0430(4) Uani 1 1 d .
H22A H 0.8722 0.4273 0.8715 0.052 Uiso 1 1 calc R
C17 C 1.00569(16) 0.33351(10) 0.90438(9) 0.0339(4) Uani 1 1 d .
C4 C 1.22724(17) 0.36983(10) 0.86107(9) 0.0367(4) Uani 1 1 d .
C5 C 1.30755(16) 0.44413(10) 0.82807(9) 0.0338(3) Uani 1 1 d .
C6 C 1.43574(17) 0.42986(12) 0.81410(11) 0.0449(4) Uani 1 1 d .
H6 H 1.4725 0.3745 0.8247 0.054 Uiso 1 1 calc R
C7 C 1.50915(18) 0.49796(13) 0.78437(12) 0.0489(5) Uani 1 1 d .
H7 H 1.5975 0.4898 0.7758 0.059 Uiso 1 1 calc R
C8 C 1.45312(16) 0.57782(12) 0.76722(11) 0.0409(4) Uani 1 1 d .
H8 H 1.5019 0.6257 0.7452 0.049 Uiso 1 1 calc R
C9 C 1.32394(15) 0.58678(10) 0.78288(9) 0.0314(3) Uani 1 1 d .
C10 C 1.26247(14) 0.67457(10) 0.75705(9) 0.0307(3) Uani 1 1 d .
C12 C 1.15470(16) 0.64843(11) 0.89191(9) 0.0362(4) Uani 1 1 d .
H12C H 1.1604 0.6868 0.9165 0.043 Uiso 1 1 calc R
H12D H 1.2223 0.6038 0.9034 0.043 Uiso 1 1 calc R
C13 C 1.0308(2) 0.60862(13) 0.92679(11) 0.0521(5) Uani 1 1 d .
H13D H 1.0223 0.5732 0.9005 0.078 Uiso 1 1 calc R
H13E H 0.9634 0.6528 0.9206 0.078 Uiso 1 1 calc R
H13F H 1.0262 0.5740 0.9820 0.078 Uiso 1 1 calc R
C14 C 1.10769(16) 0.77884(10) 0.78031(10) 0.0360(4) Uani 1 1 d .
H14C H 1.0205 0.7744 0.8101 0.043 Uiso 1 1 calc R
H14D H 1.1054 0.7958 0.7252 0.043 Uiso 1 1 calc R
C15 C 1.1662(2) 0.84659(12) 0.78786(13) 0.0510(5) Uani 1 1 d .
H15D H 1.2517 0.8528 0.7572 0.077 Uiso 1 1 calc R
H15E H 1.1675 0.8309 0.8424 0.077 Uiso 1 1 calc R
H15F H 1.1174 0.9000 0.7689 0.077 Uiso 1 1 calc R
N1S N 0.2298(2) 0.02658(16) 0.81750(18) 0.0948(8) Uani 1 1 d .
C1S C 0.2415(2) 0.09661(17) 0.79451(15) 0.0644(6) Uani 1 1 d .
C2S C 0.2570(3) 0.18606(16) 0.76330(17) 0.0752(7) Uani 1 1 d .
H2SA H 0.3349 0.1994 0.7242 0.113 Uiso 1 1 calc R
H2SB H 0.2602 0.2027 0.8051 0.113 Uiso 1 1 calc R
H2SC H 0.1866 0.2167 0.7394 0.113 Uiso 1 1 calc R
N11C N 0.99521(13) 0.33702(9) 0.33197(8) 0.0367(3) Uani 1 1 d .
C14C C 1.10626(17) 0.30110(11) 0.29419(11) 0.0425(4) Uani 1 1 d .
H14G H 1.1084 0.3247 0.2379 0.051 Uiso 1 1 calc R
H14H H 1.0994 0.2395 0.3140 0.051 Uiso 1 1 calc R
C12C C 0.93549(18) 0.28370(11) 0.41111(11) 0.0459(4) Uani 1 1 d .
H12G H 0.9547 0.2238 0.4192 0.055 Uiso 1 1 calc R
H12H H 0.8439 0.2945 0.4177 0.055 Uiso 1 1 calc R
C15C C 1.22704(18) 0.31726(16) 0.30636(14) 0.0593(6) Uani 1 1 d .
H15J H 1.2971 0.2949 0.2765 0.089 Uiso 1 1 calc R
H15K H 1.2294 0.2894 0.3615 0.089 Uiso 1 1 calc R
H15L H 1.2332 0.3780 0.2890 0.089 Uiso 1 1 calc R
C13C C 0.9782(2) 0.29973(15) 0.47019(13) 0.0627(6) Uani 1 1 d .
H13J H 1.0692 0.2911 0.4626 0.094 Uiso 1 1 calc R
H13K H 0.9400 0.2608 0.5221 0.094 Uiso 1 1 calc R
H13L H 0.9537 0.3578 0.4649 0.094 Uiso 1 1 calc R
C23C C 0.21225(16) 0.06898(11) 0.59698(10) 0.0381(4) Uani 1 1 d .
H23C H 0.2504 0.0248 0.6386 0.046 Uiso 1 1 calc R
H23D H 0.1303 0.0878 0.6214 0.046 Uiso 1 1 calc R
C23 C 0.6849(2) 0.18088(12) 1.02401(10) 0.0466(5) Uani 1 1 d .
H23A H 0.7018 0.1380 1.0739 0.056 Uiso 1 1 calc R
H23B H 0.6124 0.2176 1.0356 0.056 Uiso 1 1 calc R

loop_
_atom_site_aniso_label
_atom_site_aniso_U_11
_atom_site_aniso_U_22
_atom_site_aniso_U_33
_atom_site_aniso_U_23
_atom_site_aniso_U_13
_atom_site_aniso_U_12
O2C 0.0282(6) 0.0464(7) 0.0625(8) -0.0323(6) -0.0013(5) 0.0007(5)
O3C 0.0355(6) 0.0350(6) 0.0370(6) -0.0014(5) 0.0029(5) -0.0004(5)
N16C 0.0257(6) 0.0351(7) 0.0355(7) -0.0182(6) -0.0011(5) -0.0019(5)
N1C 0.0269(6) 0.0287(6) 0.0279(6) -0.0107(5) -0.0070(5) 0.0001(5)
C20C 0.0296(8) 0.0375(8) 0.0273(8) -0.0139(6) -0.0060(6) -0.0040(6)
C19C 0.0253(8) 0.0455(9) 0.0374(9) -0.0239(7) -0.0006(6) -0.0031(7)
C21C 0.0349(8) 0.0311(8) 0.0335(8) -0.0145(7) -0.0025(7) 0.0003(6)
C18C 0.0292(8) 0.0392(9) 0.0429(9) -0.0252(7) -0.0025(7) -0.0008(7)
C22C 0.0272(8) 0.0369(8) 0.0296(8) -0.0158(7) -0.0018(6) 0.0017(6)
C17C 0.0264(7) 0.0343(8) 0.0280(7) -0.0140(6) -0.0073(6) -0.0019(6)
C4C 0.0282(8) 0.0366(8) 0.0337(8) -0.0177(7) -0.0080(6) 0.0005(6)
C5C 0.0290(8) 0.0318(8) 0.0300(8) -0.0135(6) -0.0087(6) 0.0007(6)
C6C 0.0348(9) 0.0351(9) 0.0457(10) -0.0222(7) -0.0079(7) 0.0031(7)
C7C 0.0451(10) 0.0310(8) 0.0511(10) -0.0215(8) -0.0096(8) -0.0033(7)
C8C 0.0328(8) 0.0340(8) 0.0402(9) -0.0139(7) -0.0086(7) -0.0062(7)
C9C 0.0280(8) 0.0287(8) 0.0271(7) -0.0090(6) -0.0089(6) -0.0005(6)
C10C 0.0262(7) 0.0289(8) 0.0312(8) -0.0090(6) -0.0068(6) -0.0036(6)
O2D 0.0712(10) 0.0354(7) 0.0470(8) -0.0062(6) -0.0169(7) -0.0053(6)
O3D 0.0403(8) 0.0545(9) 0.1185(14) -0.0455(9) -0.0212(8) -0.0054(6)
N16D 0.0407(8) 0.0263(7) 0.0428(8) -0.0110(6) -0.0152(6) -0.0018(6)
N1D 0.0268(7) 0.0413(8) 0.0389(7) -0.0195(6) -0.0070(6) -0.0014(6)
N11D 0.0361(8) 0.0472(9) 0.0530(9) -0.0271(7) -0.0082(7) -0.0012(6)
C20D 0.0262(8) 0.0338(8) 0.0381(9) -0.0132(7) -0.0033(6) -0.0053(6)
C19D 0.0466(10) 0.0299(9) 0.0563(11) -0.0180(8) -0.0218(8) 0.0056(7)
C21D 0.0366(9) 0.0316(8) 0.0370(9) -0.0073(7) -0.0106(7) -0.0033(7)
C18D 0.0460(10) 0.0304(9) 0.0532(11) -0.0132(8) -0.0254(8) 0.0047(7)
C22D 0.0388(9) 0.0255(8) 0.0446(9) -0.0105(7) -0.0124(7) 0.0006(7)
C17D 0.0287(8) 0.0279(8) 0.0415(9) -0.0117(7) -0.0092(7) -0.0035(6)
C4D 0.0302(8) 0.0350(9) 0.0373(9) -0.0092(7) -0.0055(7) -0.0050(6)
C5D 0.0245(8) 0.0432(9) 0.0362(9) -0.0146(7) -0.0039(6) -0.0026(7)
C6D 0.0378(10) 0.0590(12) 0.0347(9) -0.0119(8) -0.0050(7) -0.0035(8)
C7D 0.0428(11) 0.0867(16) 0.0360(10) -0.0264(10) -0.0076(8) -0.0035(10)
C8D 0.0374(10) 0.0745(14) 0.0486(11) -0.0382(10) -0.0083(8) -0.0014(9)
C9D 0.0241(8) 0.0550(11) 0.0473(10) -0.0318(9) -0.0067(7) 0.0007(7)
C10D 0.0352(9) 0.0508(11) 0.0619(12) -0.0401(9) -0.0095(8) -0.0001(8)
C14D 0.0321(9) 0.0578(12) 0.0501(11) -0.0215(9) -0.0073(8) 0.0023(8)
C15D 0.0518(12) 0.0552(12) 0.0630(13) -0.0167(10) -0.0246(10) -0.0049(9)
C12D 0.0519(12) 0.0433(11) 0.0793(15) -0.0304(10) -0.0105(11) -0.0011(9)
C13D 0.0762(17) 0.0655(15) 0.132(2) -0.0625(17) -0.0505(17) 0.0187(13)
O2B 0.0697(9) 0.0401(7) 0.0408(7) -0.0087(6) -0.0153(6) -0.0092(6)
O3B 0.0460(8) 0.0531(8) 0.0736(10) -0.0323(7) -0.0156(7) -0.0102(6)
N16B 0.0492(9) 0.0346(7) 0.0344(7) -0.0125(6) -0.0108(6) -0.0099(6)
N1B 0.0270(7) 0.0408(8) 0.0316(7) -0.0170(6) -0.0057(5) -0.0036(5)
N11B 0.0405(8) 0.0389(8) 0.0358(7) -0.0151(6) -0.0075(6) -0.0037(6)
C20B 0.0447(10) 0.0392(9) 0.0335(9) -0.0180(7) 0.0062(7) -0.0179(7)
C19B 0.0636(13) 0.0330(9) 0.0491(11) -0.0183(8) -0.0102(9) -0.0065(8)
C21B 0.0456(10) 0.0397(9) 0.0324(8) -0.0132(7) -0.0045(7) -0.0129(7)
C18B 0.0522(11) 0.0368(9) 0.0453(10) -0.0148(8) -0.0142(8) -0.0028(8)
C22B 0.0491(10) 0.0346(9) 0.0357(9) -0.0145(7) -0.0077(7) -0.0081(7)
C17B 0.0375(9) 0.0372(9) 0.0340(8) -0.0149(7) -0.0033(7) -0.0116(7)
C4B 0.0304(8) 0.0409(9) 0.0332(8) -0.0130(7) -0.0049(6) -0.0064(7)
C5B 0.0254(8) 0.0433(9) 0.0316(8) -0.0157(7) -0.0048(6) -0.0027(6)
C6B 0.0438(10) 0.0523(11) 0.0325(9) -0.0153(8) -0.0105(7) -0.0004(8)
C7B 0.0587(12) 0.0664(13) 0.0351(9) -0.0254(9) -0.0197(8) 0.0054(10)
C8B 0.0458(10) 0.0588(12) 0.0450(10) -0.0327(9) -0.0178(8) 0.0049(8)
C9B 0.0257(8) 0.0460(9) 0.0378(9) -0.0238(7) -0.0072(6) 0.0002(7)
C10B 0.0331(9) 0.0452(10) 0.0409(9) -0.0277(8) -0.0047(7) -0.0024(7)
C14B 0.0352(9) 0.0474(10) 0.0449(10) -0.0173(8) -0.0143(7) 0.0006(8)
C15B 0.0804(17) 0.0635(14) 0.0672(14) -0.0292(12) -0.0414(13) -0.0024(12)
C12B 0.0639(13) 0.0467(11) 0.0476(11) -0.0120(9) -0.0104(10) -0.0079(9)
C13B 0.0803(18) 0.0455(13) 0.0864(18) -0.0182(12) -0.0182(14) 0.0029(12)
O2 0.0542(8) 0.0306(7) 0.0655(9) -0.0065(6) -0.0162(7) 0.0030(6)
O3 0.0499(7) 0.0352(6) 0.0323(6) -0.0116(5) 0.0043(5) -0.0109(5)
N16 0.0416(8) 0.0244(6) 0.0340(7) -0.0062(5) -0.0072(6) -0.0044(6)
N1 0.0336(7) 0.0322(7) 0.0271(6) -0.0112(5) -0.0067(5) -0.0049(5)
N11 0.0320(7) 0.0316(7) 0.0286(7) -0.0115(5) -0.0049(5) -0.0048(5)
C20 0.0552(11) 0.0392(9) 0.0274(8) -0.0175(7) 0.0007(7) -0.0182(8)
C19 0.0670(13) 0.0275(8) 0.0345(9) -0.0072(7) -0.0121(8) -0.0139(8)
C21 0.0465(10) 0.0398(10) 0.0443(10) -0.0155(8) 0.0002(8) -0.0101(8)
C18 0.0555(11) 0.0303(9) 0.0381(9) -0.0084(7) -0.0154(8) -0.0075(8)
C22 0.0458(10) 0.0317(9) 0.0425(10) -0.0081(7) -0.0029(8) -0.0066(7)
C17 0.0461(10) 0.0298(8) 0.0260(8) -0.0099(6) -0.0053(7) -0.0100(7)
C4 0.0462(10) 0.0306(8) 0.0298(8) -0.0074(7) -0.0101(7) -0.0017(7)
C5 0.0388(9) 0.0339(8) 0.0279(8) -0.0100(6) -0.0093(6) -0.0027(7)
C6 0.0399(10) 0.0435(10) 0.0494(11) -0.0176(8) -0.0112(8) 0.0044(8)
C7 0.0312(9) 0.0550(12) 0.0617(12) -0.0262(10) -0.0081(8) 0.0004(8)
C8 0.0339(9) 0.0461(10) 0.0454(10) -0.0212(8) -0.0032(7) -0.0098(7)
C9 0.0321(8) 0.0371(8) 0.0280(8) -0.0156(6) -0.0035(6) -0.0071(6)
C10 0.0301(8) 0.0341(8) 0.0312(8) -0.0149(7) -0.0032(6) -0.0106(6)
C12 0.0422(9) 0.0386(9) 0.0278(8) -0.0138(7) -0.0055(7) -0.0028(7)
C13 0.0541(12) 0.0539(12) 0.0379(10) -0.0110(9) 0.0030(8) -0.0154(9)
C14 0.0321(8) 0.0364(9) 0.0369(9) -0.0126(7) -0.0057(7) -0.0024(7)
C15 0.0575(12) 0.0384(10) 0.0616(12) -0.0222(9) -0.0168(10) -0.0008(9)
N1S 0.0866(17) 0.0627(15) 0.132(2) -0.0226(14) -0.0517(16) 0.0053(12)
C1S 0.0569(14) 0.0667(16) 0.0717(15) -0.0240(12) -0.0304(12) 0.0090(11)
C2S 0.0649(16) 0.0664(16) 0.0886(19) -0.0230(14) -0.0235(13) 0.0028(12)
N11C 0.0318(7) 0.0315(7) 0.0347(7) -0.0062(6) -0.0009(6) 0.0027(6)
C14C 0.0376(9) 0.0321(9) 0.0486(10) -0.0146(8) 0.0004(8) 0.0041(7)
C12C 0.0399(10) 0.0344(9) 0.0481(11) -0.0054(8) -0.0044(8) 0.0021(7)
C15C 0.0340(10) 0.0796(15) 0.0653(13) -0.0383(12) -0.0029(9) 0.0096(10)
C13C 0.0717(15) 0.0598(13) 0.0509(12) -0.0232(10) -0.0044(11) 0.0022(11)
C23C 0.0357(9) 0.0410(9) 0.0350(9) -0.0150(7) -0.0005(7) -0.0069(7)
C23 0.0619(12) 0.0464(10) 0.0345(9) -0.0209(8) 0.0066(8) -0.0248(9)

loop_
_atom_type_symbol
_atom_type_description
_atom_type_scat_dispersion_real
_atom_type_scat_dispersion_imag
_atom_type_scat_source
C C 0.0033 0.0016 'International Tables Vol C Tables 4.2.6.8 and 6.1.1.4'
H H 0.0000 0.0000 'International Tables Vol C Tables 4.2.6.8 and 6.1.1.4'
N N 0.0061 0.0033 'International Tables Vol C Tables 4.2.6.8 and 6.1.1.4'
O O 0.0106 0.0060 'International Tables Vol C Tables 4.2.6.8 and 6.1.1.4'

loop_
_geom_angle_atom_site_label_1
_geom_angle_atom_site_label_2
_geom_angle_atom_site_label_3
_geom_angle
C4C N16C C17C 128.52(13)
C9C N1C C5C 117.60(13)
C19C C20C C21C 116.93(15)
C19C C20C C23C 122.95(14)
C21C C20C C23C 120.08(15)
C20C C19C C18C 122.32(15)
C22C C21C C20C 121.89(15)
C19C C18C C17C 119.63(15)
C21C C22C C17C 120.64(14)
C22C C17C C18C 118.58(15)
C22C C17C N16C 116.88(14)
C18C C17C N16C 124.52(14)
O2C C4C N16C 125.14(16)
O2C C4C C5C 120.41(15)
N16C C4C C5C 114.41(13)
N1C C5C C6C 123.14(15)
N1C C5C C4C 116.90(14)
C6C C5C C4C 119.86(14)
C7C C6C C5C 118.64(15)
C6C C7C C8C 118.97(16)
C7C C8C C9C 118.59(16)
N1C C9C C8C 122.99(14)
N1C C9C C10C 118.95(13)
C8C C9C C10C 117.97(14)
O3C C10C N11C 121.59(15)
O3C C10C C9C 117.86(14)
N11C C10C C9C 120.55(13)
C4D N16D C17D 128.58(14)
C9D N1D C5D 117.70(15)
C10D N11D C14D 123.89(17)
C10D N11D C12D 118.22(17)
C14D N11D C12D 117.74(16)
C19D C20D C21D 116.69(16)
C19D C20D C23C 119.73(15)
C21D C20D C23C 123.53(15)
C18D C19D C20D 122.98(16)
C22D C21D C20D 121.43(16)
C19D C18D C17D 119.44(16)
C21D C22D C17D 120.63(15)
C18D C17D C22D 118.81(16)
C18D C17D N16D 122.78(15)
C22D C17D N16D 118.39(14)
O2D C4D N16D 125.28(17)
O2D C4D C5D 121.61(16)
N16D C4D C5D 113.11(14)
N1D C5D C6D 123.12(17)
N1D C5D C4D 117.25(15)
C6D C5D C4D 119.60(16)
C7D C6D C5D 118.21(19)
C8D C7D C6D 119.62(18)
C7D C8D C9D 118.65(19)
N1D C9D C8D 122.67(18)
N1D C9D C10D 117.39(16)
C8D C9D C10D 119.46(17)
O3D C10D N11D 123.01(19)
O3D C10D C9D 117.30(17)
N11D C10D C9D 119.66(16)
N11D C14D C15D 113.30(17)
N11D C12D C13D 112.1(2)
C4B N16B C17B 128.55(15)
C5B N1B C9B 118.03(14)
C10B N11B C14B 124.36(15)
C10B N11B C12B 118.08(16)
C14B N11B C12B 117.06(16)
C19B C20B C21B 117.64(16)
C19B C20B C23 121.10(17)
C21B C20B C23 121.26(17)
C20B C19B C18B 122.27(17)
C22B C21B C20B 121.01(17)
C17B C18B C19B 119.24(18)
C21B C22B C17B 120.55(17)
C22B C17B C18B 119.25(16)
C22B C17B N16B 117.62(15)
C18B C17B N16B 123.12(16)
O2B C4B N16B 125.11(17)
O2B C4B C5B 121.74(15)
N16B C4B C5B 113.15(14)
N1B C5B C6B 123.25(16)
N1B C5B C4B 117.34(14)
C6B C5B C4B 119.41(16)
C7B C6B C5B 117.84(18)
C8B C7B C6B 120.06(17)
C7B C8B C9B 118.36(18)
N1B C9B C8B 122.42(17)
N1B C9B C10B 118.29(14)
C8B C9B C10B 119.15(16)
O3B C10B N11B 122.60(17)
O3B C10B C9B 118.98(16)
N11B C10B C9B 118.42(15)
N11B C14B C15B 113.62(17)
N11B C12B C13B 113.45(18)
C4 N16 C17 128.53(14)
C9 N1 C5 117.65(14)
C10 N11 C14 118.67(13)
C10 N11 C12 123.17(14)
C14 N11 C12 117.01(13)
C19 C20 C21 116.84(17)
C19 C20 C23 121.97(17)
C21 C20 C23 121.18(18)
C20 C19 C18 122.62(16)
C22 C21 C20 121.92(19)
C19 C18 C17 119.55(18)
C21 C22 C17 120.66(17)
C22 C17 C18 118.36(16)
C22 C17 N16 117.40(15)
C18 C17 N16 124.14(16)
O2 C4 N16 124.74(17)
O2 C4 C5 119.90(16)
N16 C4 C5 115.37(14)
N1 C5 C6 122.89(16)
N1 C5 C4 118.50(15)
C6 C5 C4 118.61(16)
C7 C6 C5 118.52(17)
C8 C7 C6 119.39(17)
C7 C8 C9 118.50(17)
N1 C9 C8 122.99(16)
N1 C9 C10 118.29(14)
C8 C9 C10 118.48(15)
O3 C10 N11 123.13(15)
O3 C10 C9 117.56(14)
N11 C10 C9 119.28(14)
N11 C12 C13 112.91(15)
N11 C14 C15 113.80(15)
N1S C1S C2S 178.6(3)
C10C N11C C14C 116.59(14)
C10C N11C C12C 125.69(14)
C14C N11C C12C 117.41(14)
N11C C14C C15C 114.15(17)
N11C C12C C13C 111.97(17)
C20D C23C C20C 110.99(13)
C20B C23 C20 112.98(14)

loop_
_geom_bond_atom_site_label_1
_geom_bond_atom_site_label_2
_geom_bond_distance
O2C C4C 1.225(2)
O3C C10C 1.2252(19)
N16C C4C 1.350(2)
N16C C17C 1.402(2)
N1C C9C 1.334(2)
N1C C5C 1.340(2)
C20C C19C 1.385(2)
C20C C21C 1.393(2)
C20C C23C 1.514(2)
C19C C18C 1.390(2)
C21C C22C 1.374(2)
C18C C17C 1.394(2)
C22C C17C 1.392(2)
C4C C5C 1.499(2)
C5C C6C 1.385(2)
C6C C7C 1.375(3)
C7C C8C 1.385(2)
C8C C9C 1.387(2)
C9C C10C 1.511(2)
C10C N11C 1.344(2)
O2D C4D 1.218(2)
O3D C10D 1.229(2)
N16D C4D 1.354(2)
N16D C17D 1.405(2)
N1D C9D 1.334(2)
N1D C5D 1.341(2)
N11D C10D 1.338(2)
N11D C14D 1.464(2)
N11D C12D 1.482(3)
C20D C19D 1.385(2)
C20D C21D 1.389(2)
C20D C23C 1.512(2)
C19D C18D 1.375(3)
C21D C22D 1.379(3)
C18D C17D 1.387(2)
C22D C17D 1.388(2)
C4D C5D 1.505(3)
C5D C6D 1.386(3)
C6D C7D 1.378(3)
C7D C8D 1.368(3)
C8D C9D 1.395(3)
C9D C10D 1.503(3)
C14D C15D 1.502(3)
C12D C13D 1.513(3)
O2B C4B 1.217(2)
O3B C10B 1.225(2)
N16B C4B 1.349(2)
N16B C17B 1.408(2)
N1B C5B 1.337(2)
N1B C9B 1.340(2)
N11B C10B 1.351(2)
N11B C14B 1.463(2)
N11B C12B 1.466(2)
C20B C19B 1.381(3)
C20B C21B 1.385(3)
C20B C23 1.514(2)
C19B C18B 1.387(3)
C21B C22B 1.383(2)
C18B C17B 1.385(2)
C22B C17B 1.385(3)
C4B C5B 1.504(2)
C5B C6B 1.385(2)
C6B C7B 1.378(3)
C7B C8B 1.375(3)
C8B C9B 1.390(2)
C9B C10B 1.503(3)
C14B C15B 1.507(3)
C12B C13B 1.512(3)
O2 C4 1.226(2)
O3 C10 1.237(2)
N16 C4 1.345(2)
N16 C17 1.408(2)
N1 C9 1.338(2)
N1 C5 1.345(2)
N11 C10 1.336(2)
N11 C14 1.464(2)
N11 C12 1.469(2)
C20 C19 1.382(3)
C20 C21 1.387(3)
C20 C23 1.515(2)
C19 C18 1.389(3)
C21 C22 1.380(3)
C18 C17 1.396(2)
C22 C17 1.391(3)
C4 C5 1.508(2)
C5 C6 1.382(3)
C6 C7 1.381(3)
C7 C8 1.378(3)
C8 C9 1.386(2)
C9 C10 1.511(2)
C12 C13 1.506(3)
C14 C15 1.510(3)
N1S C1S 1.132(3)
C1S C2S 1.445(4)
N11C C14C 1.463(2)
N11C C12C 1.468(2)
C14C C15C 1.505(3)
C12C C13C 1.484(3)
